data_7001224
loop_
_publ_author_name
'Ho\/ly\'nska, Ma\/lgorzata'
'Lis, Tadeusz'

_publ_section_title
;
 Remarkably stable dinuclear, diamagnetic rhenium(VI) salts with the
 [ReOCl4OReOCl4]2&#x2212; anion
;
_journal_issue 19
_journal_name_full 'Dalton Transactions'
_journal_page_first 3840
_journal_page_last 3846
_journal_paper_doi 10.1039/b823327f
_journal_year 2009
_chemical_formula_moiety '2(C19 H18 P), Cl8 O3 Re2'
_chemical_formula_sum 'C38 H36 Cl8 O3 P2 Re2'
_chemical_formula_weight 1258.61
_chemical_name_systematic
;
?
;
_space_group_IT_number 14
_symmetry_cell_setting monoclinic
_symmetry_space_group_name_Hall '-P 2yn'
_symmetry_space_group_name_H-M 'P 1 21/n 1'
_atom_sites_solution_hydrogens geom
_atom_sites_solution_primary direct
_atom_sites_solution_secondary difmap
_audit_creation_method SHELXL-97
_cell_angle_alpha 90.00
_cell_angle_beta 91.19(3)
_cell_angle_gamma 90.00
_cell_formula_units_Z 2
_cell_length_a 12.379(4)
_cell_length_b 13.823(4)
_cell_length_c 12.629(4)
_cell_measurement_reflns_used 13853
_cell_measurement_temperature 230(2)
_cell_measurement_theta_max 35
_cell_measurement_theta_min 2
_cell_volume 2160.5(12)
_computing_cell_refinement 'CrysAlis RED (Oxford Diffraction, 2006)'
_computing_data_collection 'CrysAlis CCD (Oxford Diffraction, 2006)'
_computing_data_reduction 'CrysAlis RED (Oxford Diffraction, 2006)'
_computing_molecular_graphics 'DIAMOND 3.0 (Brandenburg & Putz, 2005)'
_computing_publication_material 'SHELXL-97 (Sheldrick, 1997)'
_computing_structure_refinement 'SHELXL-97 (Sheldrick, 1997)'
_computing_structure_solution 'SHELXS-97 (Sheldrick, 1990)'
_diffrn_ambient_temperature 230(2)
_diffrn_measured_fraction_theta_full 0.997
_diffrn_measured_fraction_theta_max 0.923
_diffrn_measurement_device_type KM4CCD
_diffrn_measurement_method \w
_diffrn_radiation_monochromator graphite
_diffrn_radiation_source 'fine-focus sealed tube'
_diffrn_radiation_type MoK\a
_diffrn_radiation_wavelength 0.71073
_diffrn_reflns_av_R_equivalents 0.0688
_diffrn_reflns_av_sigmaI/netI 0.1424
_diffrn_reflns_limit_h_max 14
_diffrn_reflns_limit_h_min -16
_diffrn_reflns_limit_k_max 18
_diffrn_reflns_limit_k_min -17
_diffrn_reflns_limit_l_max 16
_diffrn_reflns_limit_l_min -16
_diffrn_reflns_number 13779
_diffrn_reflns_theta_full 26.50
_diffrn_reflns_theta_max 28.51
_diffrn_reflns_theta_min 3.23
_exptl_absorpt_coefficient_mu 6.202
_exptl_absorpt_correction_T_max 0.709
_exptl_absorpt_correction_T_min 0.405
_exptl_absorpt_correction_type analytical
_exptl_absorpt_process_details
;
'Oxford Diffraction, 2006'
;
_exptl_crystal_colour violet
_exptl_crystal_density_diffrn 1.935
_exptl_crystal_density_method 'not measured'
_exptl_crystal_description plate
_exptl_crystal_F_000 1208
_exptl_crystal_size_max 0.20
_exptl_crystal_size_mid 0.12
_exptl_crystal_size_min 0.06
_refine_diff_density_max 1.73
_refine_diff_density_min -1.03
_refine_diff_density_rms 0.15
_refine_ls_extinction_method none
_refine_ls_goodness_of_fit_ref 0.976
_refine_ls_hydrogen_treatment constr
_refine_ls_matrix_type full
_refine_ls_number_parameters 241
_refine_ls_number_reflns 5050
_refine_ls_number_restraints 0
_refine_ls_restrained_S_all 0.976
_refine_ls_R_factor_all 0.1193
_refine_ls_R_factor_gt 0.0456
_refine_ls_shift/su_max 0.001
_refine_ls_shift/su_mean 0.000
_refine_ls_structure_factor_coef Fsqd
_refine_ls_weighting_details 'calc w=1/[\s^2^(Fo^2^)+(0.0050P)^2^] where P=(Fo^2^+2Fc^2^)/3'
_refine_ls_weighting_scheme calc
_refine_ls_wR_factor_gt 0.0557
_refine_ls_wR_factor_ref 0.0618
_reflns_number_gt 2590
_reflns_number_total 5050
_reflns_threshold_expression >2sigma(I)
_cod_data_source_file b823327f.txt
_cod_data_source_block kmcvabs
_cod_original_sg_symbol_H-M 'P 21/n'
_cod_database_code 7001224

loop_
_symmetry_equiv_pos_as_xyz
'x, y, z'
'-x+1/2, y+1/2, -z+1/2'
'-x, -y, -z'
'x-1/2, -y-1/2, z-1/2'

loop_
_atom_site_label
_atom_site_type_symbol
_atom_site_fract_x
_atom_site_fract_y
_atom_site_fract_z
_atom_site_U_iso_or_equiv
_atom_site_adp_type
_atom_site_occupancy
_atom_site_symmetry_multiplicity
_atom_site_calc_flag
_atom_site_refinement_flags
_atom_site_disorder_assembly
_atom_site_disorder_group
Re1 Re 0.58232(2) 0.91876(2) 0.58518(2) 0.03757(10) Uani 1 1 d . . .
O1 O 0.5000 1.0000 0.5000 0.0342(17) Uani 1 2 d S . .
O21 O 0.5276(4) 0.8149(4) 0.5450(4) 0.0571(15) Uani 1 1 d . . .
Cl21 Cl 0.69963(15) 0.84466(16) 0.70634(16) 0.0663(7) Uani 1 1 d . . .
Cl11 Cl 0.65764(13) 1.07124(14) 0.64977(13) 0.0467(5) Uani 1 1 d . . .
Cl31 Cl 0.46070(14) 0.93362(15) 0.72496(14) 0.0552(6) Uani 1 1 d . . .
Cl41 Cl 0.72424(14) 0.91771(17) 0.46459(15) 0.0603(6) Uani 1 1 d . . .
P P 0.57218(15) 0.64170(16) 0.30226(16) 0.0414(6) Uani 1 1 d . . .
C1 C 0.4463(5) 0.6879(5) 0.3444(5) 0.058(2) Uani 1 1 d . . .
H1A H 0.4186 0.6470 0.4001 0.086 Uiso 1 1 calc R . .
H1B H 0.3953 0.6888 0.2850 0.086 Uiso 1 1 calc R . .
H1C H 0.4562 0.7531 0.3712 0.086 Uiso 1 1 calc R . .
C11 C 0.6212(5) 0.7193(6) 0.1989(5) 0.040(2) Uani 1 1 d . . .
C21 C 0.5929(5) 0.8158(6) 0.1950(6) 0.041(2) Uani 1 1 d . . .
H21 H 0.5520 0.8436 0.2490 0.049 Uiso 1 1 calc R . .
C31 C 0.6252(6) 0.8697(6) 0.1120(6) 0.058(2) Uani 1 1 d . . .
H31 H 0.6032 0.9347 0.1079 0.069 Uiso 1 1 calc R . .
C41 C 0.6889(7) 0.8332(7) 0.0332(7) 0.070(3) Uani 1 1 d . . .
H41 H 0.7100 0.8722 -0.0237 0.083 Uiso 1 1 calc R . .
C51 C 0.7210(6) 0.7375(7) 0.0403(6) 0.062(3) Uani 1 1 d . . .
H51 H 0.7672 0.7126 -0.0111 0.074 Uiso 1 1 calc R . .
C61 C 0.6875(5) 0.6777(6) 0.1203(6) 0.045(2) Uani 1 1 d . . .
H61 H 0.7076 0.6121 0.1229 0.053 Uiso 1 1 calc R . .
C12 C 0.5482(6) 0.5238(6) 0.2489(6) 0.041(2) Uani 1 1 d . . .
C22 C 0.5962(6) 0.4404(6) 0.2948(6) 0.056(2) Uani 1 1 d . . .
H22 H 0.6464 0.4467 0.3512 0.067 Uiso 1 1 calc R . .
C32 C 0.5695(6) 0.3499(6) 0.2569(7) 0.056(2) Uani 1 1 d . . .
H32 H 0.6025 0.2942 0.2856 0.068 Uiso 1 1 calc R . .
C42 C 0.4925(7) 0.3425(7) 0.1752(7) 0.063(3) Uani 1 1 d . . .
H42 H 0.4706 0.2810 0.1514 0.075 Uiso 1 1 calc R . .
C52 C 0.4487(6) 0.4223(8) 0.1294(6) 0.060(2) Uani 1 1 d . . .
H52 H 0.4001 0.4151 0.0717 0.072 Uiso 1 1 calc R . .
C62 C 0.4739(6) 0.5143(6) 0.1659(6) 0.050(2) Uani 1 1 d . . .
H62 H 0.4414 0.5692 0.1350 0.059 Uiso 1 1 calc R . .
C13 C 0.6656(5) 0.6321(5) 0.4121(5) 0.038(2) Uani 1 1 d . . .
C23 C 0.7733(6) 0.6559(5) 0.3998(6) 0.045(2) Uani 1 1 d . . .
H23 H 0.7968 0.6801 0.3347 0.054 Uiso 1 1 calc R . .
C33 C 0.8456(6) 0.6441(6) 0.4825(6) 0.064(3) Uani 1 1 d . . .
H33 H 0.9181 0.6615 0.4729 0.077 Uiso 1 1 calc R . .
C43 C 0.8166(7) 0.6086(6) 0.5761(6) 0.061(3) Uani 1 1 d . . .
H43 H 0.8678 0.5981 0.6310 0.073 Uiso 1 1 calc R . .
C53 C 0.7057(7) 0.5876(6) 0.5894(6) 0.070(2) Uani 1 1 d . . .
H53 H 0.6823 0.5640 0.6549 0.084 Uiso 1 1 calc R . .
C63 C 0.6319(6) 0.6011(6) 0.5080(6) 0.065(3) Uani 1 1 d . . .
H63 H 0.5582 0.5890 0.5187 0.078 Uiso 1 1 calc R . .

loop_
_atom_site_aniso_label
_atom_site_aniso_U_11
_atom_site_aniso_U_22
_atom_site_aniso_U_33
_atom_site_aniso_U_23
_atom_site_aniso_U_13
_atom_site_aniso_U_12
Re1 0.03554(16) 0.0456(2) 0.03121(15) -0.0030(2) -0.00857(11) -0.0011(2)
O1 0.029(4) 0.044(5) 0.030(4) -0.010(3) -0.004(3) 0.022(3)
O21 0.060(3) 0.055(4) 0.056(4) -0.010(3) -0.014(3) 0.001(3)
Cl21 0.0555(14) 0.0814(18) 0.0609(15) 0.0182(13) -0.0254(11) 0.0062(12)
Cl11 0.0504(11) 0.0502(13) 0.0393(10) -0.0071(11) -0.0049(8) -0.0124(11)
Cl31 0.0566(12) 0.0656(17) 0.0440(12) 0.0052(12) 0.0126(9) -0.0102(11)
Cl41 0.0524(12) 0.0754(16) 0.0537(13) -0.0062(14) 0.0131(10) 0.0098(13)
P 0.0333(12) 0.0532(16) 0.0379(13) -0.0108(11) 0.0053(10) 0.0041(10)
C1 0.040(5) 0.079(7) 0.055(5) -0.023(5) 0.008(4) 0.002(4)
C11 0.032(4) 0.060(6) 0.028(4) 0.001(4) -0.011(3) 0.000(4)
C21 0.051(5) 0.039(6) 0.033(5) 0.003(4) 0.009(4) 0.004(4)
C31 0.045(5) 0.063(7) 0.065(6) -0.006(5) 0.006(5) 0.003(4)
C41 0.080(7) 0.052(7) 0.078(7) -0.014(6) 0.034(6) -0.031(5)
C51 0.052(5) 0.083(8) 0.051(6) -0.042(6) 0.016(4) -0.029(5)
C61 0.048(5) 0.047(6) 0.039(5) -0.009(4) 0.006(4) -0.008(4)
C12 0.034(4) 0.051(6) 0.039(5) -0.013(5) 0.015(4) -0.003(4)
C22 0.043(5) 0.059(8) 0.064(6) -0.004(5) -0.007(4) 0.012(5)
C32 0.065(6) 0.038(6) 0.066(7) 0.003(5) 0.006(5) 0.002(5)
C42 0.077(7) 0.048(7) 0.064(7) -0.014(5) 0.003(5) -0.010(5)
C52 0.053(5) 0.057(7) 0.069(6) -0.022(6) 0.011(4) -0.024(6)
C62 0.042(5) 0.058(7) 0.048(5) -0.010(5) -0.001(4) -0.007(4)
C13 0.020(4) 0.063(6) 0.031(4) -0.012(4) 0.003(3) -0.008(3)
C23 0.045(5) 0.052(6) 0.038(5) 0.000(4) 0.004(4) 0.005(4)
C33 0.034(5) 0.104(8) 0.054(6) 0.010(6) -0.009(5) -0.009(5)
C43 0.070(6) 0.087(8) 0.027(5) 0.011(5) 0.013(4) 0.010(5)
C53 0.066(6) 0.106(8) 0.039(5) -0.001(6) 0.012(4) 0.002(6)
C63 0.050(5) 0.109(8) 0.037(5) 0.000(5) 0.012(4) -0.017(5)

loop_
_atom_type_symbol
_atom_type_description
_atom_type_scat_dispersion_real
_atom_type_scat_dispersion_imag
_atom_type_scat_source
C C 0.0033 0.0016 'International Tables Vol C Tables 4.2.6.8 and 6.1.1.4'
H H 0.0000 0.0000 'International Tables Vol C Tables 4.2.6.8 and 6.1.1.4'
O O 0.0106 0.0060 'International Tables Vol C Tables 4.2.6.8 and 6.1.1.4'
P P 0.1023 0.0942 'International Tables Vol C Tables 4.2.6.8 and 6.1.1.4'
Cl Cl 0.1484 0.1585 'International Tables Vol C Tables 4.2.6.8 and 6.1.1.4'
Re Re -1.0185 7.2310 'International Tables Vol C Tables 4.2.6.8 and 6.1.1.4'

loop_
_geom_angle_atom_site_label_1
_geom_angle_atom_site_label_2
_geom_angle_atom_site_label_3
_geom_angle
_geom_angle_site_symmetry_1
_geom_angle_site_symmetry_3
_geom_angle_publ_flag
O21 Re1 O1 97.54(16) . . yes
O21 Re1 Cl41 95.88(17) . . yes
O1 Re1 Cl41 92.13(6) . . yes
O21 Re1 Cl21 93.73(17) . . yes
O1 Re1 Cl21 168.69(6) . . yes
Cl21 Re1 Cl41 87.63(7) . . yes
O21 Re1 Cl31 92.36(17) . . yes
O1 Re1 Cl31 91.72(5) . . yes
Cl41 Re1 Cl31 170.37(7) . . yes
Cl21 Re1 Cl31 86.87(7) . . yes
O21 Re1 Cl11 177.75(16) . . yes
O1 Re1 Cl11 82.63(5) . . yes
Cl41 Re1 Cl11 86.35(7) . . yes
Cl21 Re1 Cl11 86.07(7) . . yes
Cl31 Re1 Cl11 85.40(7) . . yes
Re1 O1 Re1 179.998(16) 3_676 . ?
C1 P C12 107.5(3) . . ?
C1 P C13 110.5(3) . . ?
C12 P C13 108.9(3) . . ?
C1 P C11 108.3(3) . . ?
C12 P C11 109.0(3) . . ?
C13 P C11 112.5(3) . . ?
P C1 H1A 109.5 . . ?
P C1 H1B 109.5 . . ?
H1A C1 H1B 109.5 . . ?
P C1 H1C 109.5 . . ?
H1A C1 H1C 109.5 . . ?
H1B C1 H1C 109.5 . . ?
C21 C11 C61 121.0(7) . . ?
C21 C11 P 120.8(6) . . ?
C61 C11 P 118.2(6) . . ?
C31 C21 C11 118.7(7) . . ?
C31 C21 H21 120.6 . . ?
C11 C21 H21 120.6 . . ?
C21 C31 C41 122.7(8) . . ?
C21 C31 H31 118.6 . . ?
C41 C31 H31 118.6 . . ?
C31 C41 C51 118.1(8) . . ?
C31 C41 H41 121.0 . . ?
C51 C41 H41 121.0 . . ?
C61 C51 C41 122.1(8) . . ?
C61 C51 H51 118.9 . . ?
C41 C51 H51 118.9 . . ?
C51 C61 C11 117.1(7) . . ?
C51 C61 H61 121.4 . . ?
C11 C61 H61 121.4 . . ?
C62 C12 C22 119.9(7) . . ?
C62 C12 P 118.3(6) . . ?
C22 C12 P 121.6(6) . . ?
C32 C22 C12 120.1(8) . . ?
C32 C22 H22 120.0 . . ?
C12 C22 H22 120.0 . . ?
C22 C32 C42 118.7(8) . . ?
C22 C32 H32 120.7 . . ?
C42 C32 H32 120.7 . . ?
C52 C42 C32 121.2(8) . . ?
C52 C42 H42 119.4 . . ?
C32 C42 H42 119.4 . . ?
C42 C52 C62 121.3(8) . . ?
C42 C52 H52 119.3 . . ?
C62 C52 H52 119.3 . . ?
C12 C62 C52 118.7(8) . . ?
C12 C62 H62 120.7 . . ?
C52 C62 H62 120.7 . . ?
C63 C13 C23 119.3(7) . . ?
C63 C13 P 120.5(5) . . ?
C23 C13 P 120.2(6) . . ?
C33 C23 C13 120.1(7) . . ?
C33 C23 H23 120.0 . . ?
C13 C23 H23 120.0 . . ?
C43 C33 C23 122.4(8) . . ?
C43 C33 H33 118.8 . . ?
C23 C33 H33 118.8 . . ?
C33 C43 C53 117.3(8) . . ?
C33 C43 H43 121.4 . . ?
C53 C43 H43 121.4 . . ?
C63 C53 C43 121.0(7) . . ?
C63 C53 H53 119.5 . . ?
C43 C53 H53 119.5 . . ?
C13 C63 C53 119.9(7) . . ?
C13 C63 H63 120.1 . . ?
C53 C63 H63 120.1 . . ?

loop_
_geom_bond_atom_site_label_1
_geom_bond_atom_site_label_2
_geom_bond_distance
_geom_bond_site_symmetry_2
_geom_bond_publ_flag
Re1 O21 1.662(5) . ?
Re1 O1 1.8470(5) . ?
Re1 Cl21 2.3253(19) . ?
Re1 Cl41 2.349(2) . ?
Re1 Cl31 2.3528(19) . ?
Re1 Cl11 2.4384(19) . ?
O1 Re1 1.8469(5) 3_676 ?
P C1 1.776(6) . ?
P C12 1.786(7) . ?
P C13 1.793(7) . ?
P C11 1.804(7) . ?
C1 H1A 0.9700 . ?
C1 H1B 0.9700 . ?
C1 H1C 0.9700 . ?
C11 C21 1.380(9) . ?
C11 C61 1.423(9) . ?
C21 C31 1.353(9) . ?
C21 H21 0.9400 . ?
C31 C41 1.378(9) . ?
C31 H31 0.9400 . ?
C41 C51 1.383(10) . ?
C41 H41 0.9400 . ?
C51 C61 1.376(9) . ?
C51 H51 0.9400 . ?
C61 H61 0.9400 . ?
C12 C62 1.386(9) . ?
C12 C22 1.416(9) . ?
C22 C32 1.377(10) . ?
C22 H22 0.9400 . ?
C32 C42 1.394(10) . ?
C32 H32 0.9400 . ?
C42 C52 1.353(10) . ?
C42 H42 0.9400 . ?
C52 C62 1.387(9) . ?
C52 H52 0.9400 . ?
C62 H62 0.9400 . ?
C13 C63 1.358(9) . ?
C13 C23 1.385(8) . ?
C23 C33 1.371(8) . ?
C23 H23 0.9400 . ?
C33 C43 1.336(9) . ?
C33 H33 0.9400 . ?
C43 C53 1.417(9) . ?
C43 H43 0.9400 . ?
C53 C63 1.374(9) . ?
C53 H53 0.9400 . ?
C63 H63 0.9400 . ?

loop_
_geom_hbond_atom_site_label_D
_geom_hbond_atom_site_label_H
_geom_hbond_atom_site_label_A
_geom_hbond_distance_DH
_geom_hbond_distance_HA
_geom_hbond_distance_DA
_geom_hbond_angle_DHA
_geom_hbond_site_symmetry_A
C1 H1C O21 0.97 2.50 3.226(8) 132 .
C1 H1C Cl11 0.97 2.82 3.571(8) 135 3_676

loop_
_geom_torsion_atom_site_label_1
_geom_torsion_atom_site_label_2
_geom_torsion_atom_site_label_3
_geom_torsion_atom_site_label_4
_geom_torsion
_geom_torsion_site_symmetry_1
_geom_torsion_site_symmetry_2
_geom_torsion_site_symmetry_3
_geom_torsion_site_symmetry_4
_geom_torsion_publ_flag
C1 P C11 C21 27.9(6) . . . . ?
C12 P C11 C21 144.6(6) . . . . ?
C13 P C11 C21 -94.5(6) . . . . ?
C1 P C11 C61 -150.6(5) . . . . ?
C12 P C11 C61 -33.9(6) . . . . ?
C13 P C11 C61 87.0(6) . . . . ?
C61 C11 C21 C31 3.1(10) . . . . ?
P C11 C21 C31 -175.4(5) . . . . ?
C11 C21 C31 C41 -2.7(11) . . . . ?
C21 C31 C41 C51 -0.2(12) . . . . ?
C31 C41 C51 C61 2.9(12) . . . . ?
C41 C51 C61 C11 -2.4(11) . . . . ?
C21 C11 C61 C51 -0.6(10) . . . . ?
P C11 C61 C51 177.9(5) . . . . ?
C1 P C12 C62 57.2(6) . . . . ?
C13 P C12 C62 177.0(5) . . . . ?
C11 P C12 C62 -59.9(6) . . . . ?
C1 P C12 C22 -117.6(6) . . . . ?
C13 P C12 C22 2.2(7) . . . . ?
C11 P C12 C22 125.3(6) . . . . ?
C62 C12 C22 C32 0.2(11) . . . . ?
P C12 C22 C32 174.9(6) . . . . ?
C12 C22 C32 C42 -1.8(11) . . . . ?
C22 C32 C42 C52 3.6(12) . . . . ?
C32 C42 C52 C62 -3.7(12) . . . . ?
C22 C12 C62 C52 -0.2(10) . . . . ?
P C12 C62 C52 -175.1(5) . . . . ?
C42 C52 C62 C12 2.0(11) . . . . ?
C1 P C13 C63 39.8(8) . . . . ?
C12 P C13 C63 -78.2(7) . . . . ?
C11 P C13 C63 160.9(7) . . . . ?
C1 P C13 C23 -140.5(6) . . . . ?
C12 P C13 C23 101.6(6) . . . . ?
C11 P C13 C23 -19.4(7) . . . . ?
C63 C13 C23 C33 2.8(11) . . . . ?
P C13 C23 C33 -176.9(6) . . . . ?
C13 C23 C33 C43 1.0(12) . . . . ?
C23 C33 C43 C53 -3.1(13) . . . . ?
C33 C43 C53 C63 1.5(13) . . . . ?
C23 C13 C63 C53 -4.3(12) . . . . ?
P C13 C63 C53 175.4(6) . . . . ?
C43 C53 C63 C13 2.2(13) . . . . ?
O21 Re1 Re1 O21 180.000(5) . . 3 3 ?
